data_1539117
loop_
_publ_author_name
'Solodovnikov, S.F.'
'Bazarov, B.G.'
'Zolotova, E.S.'
'Tushinova, Yu.L.'
'Bazarova, Zh.G.'
'Badmaeva, E.Yu.'

_publ_section_title
;
 Phase formation in the system Dy2 O3 - Hf O2 - Mo O3 and crystal
 structure of a new double molybdate Dy2 Hf2 (Mo O4)7
;
_journal_name_full 'Zhurnal Strukturnoi Khimii (Issue-No. from 1981)'
_journal_page_first 692
_journal_page_last 697
_journal_volume 45
_journal_year 2004
_chemical_formula_sum 'Dy2 Hf2 Mo7 O28'
_chemical_name_systematic 'Dy2 Hf2 (Mo O4)7'
_space_group_IT_number 15
_symmetry_space_group_name_Hall '-C 2yc'
_symmetry_space_group_name_H-M 'C 1 2/c 1'
_cell_angle_alpha 90
_cell_angle_beta 113.47
_cell_angle_gamma 90
_cell_formula_units_Z 4
_cell_length_a 20.661
_cell_length_b 9.816
_cell_length_c 13.796
_cell_volume 2566.467
_citation_journal_id_ASTM ZSTKAI
_cod_data_source_file Solodovnikov_ZSTKAI_2004_543.cif
_cod_data_source_block Dy2Hf2Mo7O28
_cod_database_code 1539117

loop_
_symmetry_equiv_pos_as_xyz
x,y,z
-x,y,-z+1/2
-x,-y,-z
x,-y,z-1/2
x+1/2,y+1/2,z
-x+1/2,y+1/2,-z+1/2
-x+1/2,-y+1/2,-z
x+1/2,-y+1/2,z-1/2

loop_
_atom_site_label
_atom_site_type_symbol
_atom_site_fract_x
_atom_site_fract_y
_atom_site_fract_z
_atom_site_occupancy
_atom_site_U_iso_or_equiv
O9 O-2 0.1235 0.0761 0.3402 1 0.0
O14 O-2 0.309 0.387 0.2622 1 0.0
O2 O-2 0.5373 0.3977 0.1762 1 0.0
O13 O-2 0.1947 0.185 0.2221 1 0.0
O11 O-2 0.3121 0.1306 0.168 1 0.0
O6 O-2 0.0461 0.1881 0.125 1 0.0
O1 O-2 0.564 0.1971 0.3434 1 0.0
O3 O-2 -0.019 0.4578 0.1013 1 0.0
Hf1 Hf+4 0.1148 0.0364 0.1857 1 0.0
O7 O-2 0.1428 0.2833 0.4956 1 0.0
Mo2 Mo+6 0.0609 0.3725 0.1466 1 0.0
O4 O-2 0.1113 0.4422 0.0834 1 0.0
Dy1 Dy+3 0.3625 0.0119 0.0625 1 0.0
O10 O-2 0.1172 0.0069 0.5426 1 0.0
O8 O-2 0.2475 0.0813 0.532 1 0.0
Mo3 Mo+6 0.1578 0.1143 0.4763 1 0.0
Mo1 Mo+6 0.5 0.2942 0.25 1 0.0
O12 O-2 0.2141 0.323 0.0461 1 0.0
Mo4 Mo+6 0.2561 0.2573 0.1728 1 0.0
O5 O-2 0.1034 0.3981 0.2838 1 0.0
